data_4512032
loop_
_publ_author_name
'Yadav, Priyanka'
'Dutta, Pradip Kr.'
'Ballabh, Amar'

_publ_section_title
;
 Combinatorial Library Approach to Realize 2-Aminothiazole-Based
 Two-Component Hydrogelator: A Structure--Property Correlation
;
_journal_issue 11
_journal_name_full 'Crystal Growth &amp; Design'
_journal_page_first 5966
_journal_paper_doi 10.1021/cg501156p
_journal_volume 14
_journal_year 2014
_chemical_formula_sum 'C18 H30 N4 O4 S2'
_chemical_formula_weight 430.60
_chemical_name_systematic
; 
 ? 
;
_space_group_IT_number 14
_symmetry_cell_setting monoclinic
_symmetry_space_group_name_Hall '-P 2ybc'
_symmetry_space_group_name_H-M 'P 1 21/c 1'
_atom_sites_solution_hydrogens geom
_atom_sites_solution_primary direct
_atom_sites_solution_secondary difmap
_audit_creation_method SHELXL-97
_cell_angle_alpha 90.00
_cell_angle_beta 95.326(14)
_cell_angle_gamma 90.00
_cell_formula_units_Z 2
_cell_length_a 8.702(6)
_cell_length_b 7.721(5)
_cell_length_c 17.891(13)
_cell_measurement_temperature 293(2)
_cell_volume 1196.9(14)
_diffrn_ambient_temperature 293(2)
_diffrn_measured_fraction_theta_full 0.997
_diffrn_measured_fraction_theta_max 0.997
_diffrn_radiation_monochromator graphite
_diffrn_radiation_source 'fine-focus sealed tube'
_diffrn_radiation_type MoK\a
_diffrn_radiation_wavelength 0.71073
_diffrn_reflns_av_R_equivalents 0.0314
_diffrn_reflns_av_sigmaI/netI 0.0282
_diffrn_reflns_limit_h_max 10
_diffrn_reflns_limit_h_min -10
_diffrn_reflns_limit_k_max 7
_diffrn_reflns_limit_k_min -9
_diffrn_reflns_limit_l_max 20
_diffrn_reflns_limit_l_min -21
_diffrn_reflns_number 8705
_diffrn_reflns_theta_full 24.94
_diffrn_reflns_theta_max 24.94
_diffrn_reflns_theta_min 2.29
_exptl_absorpt_coefficient_mu 0.250
_exptl_absorpt_correction_T_max 1.00000
_exptl_absorpt_correction_T_min 0.63441
_exptl_absorpt_correction_type multi-scan
_exptl_absorpt_process_details 'Sadabs, Bruker 2008'
_exptl_crystal_colour brown
_exptl_crystal_density_diffrn 1.195
_exptl_crystal_density_method 'not measured'
_exptl_crystal_description plate
_exptl_crystal_F_000 460
_exptl_crystal_size_max 0.42
_exptl_crystal_size_mid 0.21
_exptl_crystal_size_min 0.20
_refine_diff_density_max 0.245
_refine_diff_density_min -0.345
_refine_diff_density_rms 0.033
_refine_ls_extinction_method none
_refine_ls_goodness_of_fit_ref 0.902
_refine_ls_hydrogen_treatment mixed
_refine_ls_matrix_type full
_refine_ls_number_parameters 138
_refine_ls_number_reflns 2090
_refine_ls_number_restraints 0
_refine_ls_restrained_S_all 0.902
_refine_ls_R_factor_all 0.0687
_refine_ls_R_factor_gt 0.0424
_refine_ls_shift/su_max 0.000
_refine_ls_shift/su_mean 0.000
_refine_ls_structure_factor_coef Fsqd
_refine_ls_weighting_details 'calc w=1/[\s^2^(Fo^2^)+(0.0841P)^2^+0.3472P] where P=(Fo^2^+2Fc^2^)/3'
_refine_ls_weighting_scheme calc
_refine_ls_wR_factor_gt 0.1167
_refine_ls_wR_factor_ref 0.1385
_reflns_number_gt 1431
_reflns_number_total 2090
_reflns_threshold_expression >2sigma(I)
_cod_data_source_file cg501156p_si_002.cif
_cod_data_source_block b2a6
_cod_depositor_comments
;
The following automatic conversions were performed:

'_symmetry_cell_setting' value 'Monoclinic' changed to 'monoclinic'
according to
/home/saulius/struct/COD-crude-data--automatic-downloads/rss-feeds/ACS/lib/dictionaries/cif_core.dic
dictionary named 'cif_core.dic' version 2.4.2 from 2011-04-26.

Automatic conversion script
Id: cif_fix_values 2281 2013-09-26 08:29:07Z andrius 

 Adding full bibliography for 4512027--4512037.cif.
;
_cod_original_sg_symbol_H-M 'P 21/c'
_cod_database_code 4512032

loop_
_symmetry_equiv_pos_as_xyz
'x, y, z'
'-x, y+1/2, -z+1/2'
'-x, -y, -z'
'x, -y-1/2, z-1/2'

loop_
_atom_site_label
_atom_site_type_symbol
_atom_site_fract_x
_atom_site_fract_y
_atom_site_fract_z
_atom_site_U_iso_or_equiv
_atom_site_adp_type
_atom_site_occupancy
_atom_site_symmetry_multiplicity
_atom_site_calc_flag
_atom_site_refinement_flags
S1 S 0.25894(9) 0.73951(11) 0.22081(4) 0.0864(3) Uani 1 1 d .
C6 C 0.7658(2) 0.6432(3) 0.60265(12) 0.0540(6) Uani 1 1 d .
C7 C 0.7554(3) 0.4906(3) 0.55036(13) 0.0599(6) Uani 1 1 d .
H7A H 0.7601 0.5322 0.4995 0.072 Uiso 1 1 calc R
H7B H 0.6557 0.4356 0.5527 0.072 Uiso 1 1 calc R
C8 C 0.8803(2) 0.3554(3) 0.56680(12) 0.0533(6) Uani 1 1 d .
H8A H 0.8725 0.3094 0.6167 0.064 Uiso 1 1 calc R
H8B H 0.9802 0.4112 0.5668 0.064 Uiso 1 1 calc R
C9 C 0.8728(3) 0.2059(3) 0.51132(13) 0.0574(6) Uani 1 1 d .
H9A H 0.7742 0.1478 0.5123 0.069 Uiso 1 1 calc R
H9B H 0.8783 0.2517 0.4612 0.069 Uiso 1 1 calc R
C10 C 1.0008(3) 0.0751(3) 0.52767(12) 0.0573(6) Uani 1 1 d .
H10A H 0.9937 0.0284 0.5776 0.069 Uiso 1 1 calc R
H10B H 1.0990 0.1345 0.5280 0.069 Uiso 1 1 calc R
C4 C 0.5735(3) 0.8561(5) 0.39165(18) 0.0893(9) Uani 1 1 d .
H4A H 0.5339 0.8433 0.4397 0.134 Uiso 1 1 calc R
H4B H 0.6196 0.9685 0.3884 0.134 Uiso 1 1 calc R
H4C H 0.6498 0.7685 0.3858 0.134 Uiso 1 1 calc R
C2 C 0.4440(2) 0.8374(4) 0.33066(13) 0.0598(6) Uani 1 1 d .
N1 N 0.33327(19) 0.9666(2) 0.32254(10) 0.0520(5) Uani 1 1 d .
C1 C 0.2290(2) 0.9329(3) 0.26659(12) 0.0561(6) Uani 1 1 d .
N2 N 0.1106(3) 1.0378(4) 0.24500(16) 0.0900(9) Uani 1 1 d .
H2A H 0.098(4) 1.132(6) 0.275(2) 0.135 Uiso 1 1 d .
H2B H 0.044(4) 1.003(6) 0.213(2) 0.135 Uiso 1 1 d .
C3 C 0.4216(3) 0.7067(5) 0.28210(16) 0.0860(9) Uani 1 1 d .
H3 H 0.4854 0.6102 0.2814 0.103 Uiso 1 1 calc R
O1 O 0.8699(2) 0.6622(2) 0.65233(10) 0.0759(6) Uani 1 1 d .
O2 O 0.6537(2) 0.7543(3) 0.58953(10) 0.0731(6) Uani 1 1 d .
H2 H 0.663(4) 0.842(5) 0.620(2) 0.109(12) Uiso 1 1 d .

loop_
_atom_site_aniso_label
_atom_site_aniso_U_11
_atom_site_aniso_U_22
_atom_site_aniso_U_33
_atom_site_aniso_U_23
_atom_site_aniso_U_13
_atom_site_aniso_U_12
S1 0.0897(5) 0.0997(7) 0.0667(5) -0.0327(4) -0.0087(4) 0.0149(4)
C6 0.0583(12) 0.0486(15) 0.0530(13) 0.0042(10) -0.0067(10) -0.0010(11)
C7 0.0643(13) 0.0575(16) 0.0555(13) -0.0027(11) -0.0069(10) -0.0001(11)
C8 0.0593(12) 0.0520(15) 0.0472(12) 0.0003(10) -0.0032(9) -0.0020(11)
C9 0.0597(12) 0.0582(16) 0.0523(13) -0.0063(11) -0.0045(10) -0.0002(11)
C10 0.0621(13) 0.0540(15) 0.0539(13) -0.0073(10) -0.0050(10) -0.0010(11)
C4 0.0671(15) 0.098(2) 0.097(2) 0.0109(18) -0.0250(14) 0.0065(16)
C2 0.0486(11) 0.0703(17) 0.0597(14) 0.0033(13) 0.0012(10) 0.0042(11)
N1 0.0502(9) 0.0520(12) 0.0516(10) 0.0035(9) -0.0075(7) -0.0030(9)
C1 0.0575(12) 0.0576(16) 0.0514(13) -0.0009(10) -0.0046(10) -0.0046(11)
N2 0.0818(15) 0.0751(18) 0.102(2) -0.0179(14) -0.0498(13) 0.0125(13)
C3 0.0758(17) 0.100(2) 0.082(2) -0.0212(17) 0.0017(14) 0.0300(16)
O1 0.0798(11) 0.0572(12) 0.0828(12) -0.0127(9) -0.0340(9) 0.0118(9)
O2 0.0752(11) 0.0669(13) 0.0711(12) -0.0169(10) -0.0262(9) 0.0214(9)

loop_
_atom_type_symbol
_atom_type_description
_atom_type_scat_dispersion_real
_atom_type_scat_dispersion_imag
_atom_type_scat_source
C C 0.0033 0.0016 'International Tables Vol C Tables 4.2.6.8 and 6.1.1.4'
H H 0.0000 0.0000 'International Tables Vol C Tables 4.2.6.8 and 6.1.1.4'
N N 0.0061 0.0033 'International Tables Vol C Tables 4.2.6.8 and 6.1.1.4'
O O 0.0106 0.0060 'International Tables Vol C Tables 4.2.6.8 and 6.1.1.4'
S S 0.1246 0.1234 'International Tables Vol C Tables 4.2.6.8 and 6.1.1.4'

loop_
_geom_angle_atom_site_label_1
_geom_angle_atom_site_label_2
_geom_angle_atom_site_label_3
_geom_angle
_geom_angle_site_symmetry_1
_geom_angle_site_symmetry_3
C3 S1 C1 88.65(13) . .
O1 C6 O2 123.1(2) . .
O1 C6 C7 123.1(2) . .
O2 C6 C7 113.8(2) . .
C6 C7 C8 114.75(19) . .
C6 C7 H7A 108.6 . .
C8 C7 H7A 108.6 . .
C6 C7 H7B 108.6 . .
C8 C7 H7B 108.6 . .
H7A C7 H7B 107.6 . .
C7 C8 C9 114.17(18) . .
C7 C8 H8A 108.7 . .
C9 C8 H8A 108.7 . .
C7 C8 H8B 108.7 . .
C9 C8 H8B 108.7 . .
H8A C8 H8B 107.6 . .
C10 C9 C8 113.26(18) . .
C10 C9 H9A 108.9 . .
C8 C9 H9A 108.9 . .
C10 C9 H9B 108.9 . .
C8 C9 H9B 108.9 . .
H9A C9 H9B 107.7 . .
C9 C10 C10 114.9(2) . 3_756
C9 C10 H10A 108.5 . .
C10 C10 H10A 108.5 3_756 .
C9 C10 H10B 108.5 . .
C10 C10 H10B 108.5 3_756 .
H10A C10 H10B 107.5 . .
C2 C4 H4A 109.5 . .
C2 C4 H4B 109.5 . .
H4A C4 H4B 109.5 . .
C2 C4 H4C 109.5 . .
H4A C4 H4C 109.5 . .
H4B C4 H4C 109.5 . .
C3 C2 N1 114.7(2) . .
C3 C2 C4 126.9(3) . .
N1 C2 C4 118.4(2) . .
C1 N1 C2 111.2(2) . .
N1 C1 N2 124.0(2) . .
N1 C1 S1 114.03(18) . .
N2 C1 S1 121.98(19) . .
C1 N2 H2A 116(2) . .
C1 N2 H2B 119(3) . .
H2A N2 H2B 124(4) . .
C2 C3 S1 111.4(2) . .
C2 C3 H3 124.3 . .
S1 C3 H3 124.3 . .
C6 O2 H2 112(2) . .

loop_
_geom_bond_atom_site_label_1
_geom_bond_atom_site_label_2
_geom_bond_distance
_geom_bond_site_symmetry_2
S1 C3 1.727(3) .
S1 C1 1.734(3) .
C6 O1 1.217(3) .
C6 O2 1.304(3) .
C6 C7 1.503(3) .
C7 C8 1.516(3) .
C7 H7A 0.9700 .
C7 H7B 0.9700 .
C8 C9 1.520(3) .
C8 H8A 0.9700 .
C8 H8B 0.9700 .
C9 C10 1.512(3) .
C9 H9A 0.9700 .
C9 H9B 0.9700 .
C10 C10 1.523(5) 3_756
C10 H10A 0.9700 .
C10 H10B 0.9700 .
C4 C2 1.501(3) .
C4 H4A 0.9600 .
C4 H4B 0.9600 .
C4 H4C 0.9600 .
C2 C3 1.334(4) .
C2 N1 1.385(3) .
N1 C1 1.313(3) .
C1 N2 1.339(3) .
N2 H2A 0.92(4) .
N2 H2B 0.82(4) .
C3 H3 0.9300 .
O2 H2 0.87(4) .
